data_4028934
loop_
_publ_author_name
'Bentabed-Ababsa, Ghenia'
'Derdour, Aicha'
'Roisnel, Thierry'
'S\'aez, Jose A.'
'P\'erez, Patricia'
'Chamorro, Eduardo'
'Domingo, Luis R.'
'Mongin, Florence'

_publ_section_title
;
 A Combined Experimental and Theoretical Study of the Polar [3 + 2]
 Cycloaddition of Electrophilically Activated Carbonyl Ylides with
 Aldehydes and Imines
;
_journal_issue 5
_journal_name_full 'The Journal of Organic Chemistry'
_journal_page_first 2120
_journal_page_last 2133
_journal_paper_doi 10.1021/jo8027104
_journal_volume 74
_journal_year 2009
_chemical_absolute_configuration unk
_chemical_compound_source 'synthesis as described'
_chemical_formula_moiety 'C21 H20 N2 O6'
_chemical_formula_sum 'C21 H20 N2 O6'
_chemical_formula_weight 396.39
_chemical_name_systematic
;
 ?
;
_space_group_IT_number 4
_symmetry_cell_setting monoclinic
_symmetry_Int_Tables_number 4
_symmetry_space_group_name_Hall 'P 2yb'
_symmetry_space_group_name_H-M 'P 1 21 1'
_atom_sites_solution_hydrogens geom
_atom_sites_solution_primary direct
_atom_sites_solution_secondary difmap
_cell_angle_alpha 90
_cell_angle_beta 99.533(5)
_cell_angle_gamma 90
_cell_formula_units_Z 2
_cell_length_a 7.8658(7)
_cell_length_b 8.6374(8)
_cell_length_c 15.3824(16)
_cell_measurement_reflns_used 4349
_cell_measurement_temperature 100(2)
_cell_measurement_theta_max 27.41
_cell_measurement_theta_min 2.63
_cell_measurement_wavelength 0.71073
_cell_volume 1030.65(17)
_computing_cell_refinement 'Bruker SMART, 2006'
_computing_data_collection 'Bruker SMART, 2006'
_computing_data_reduction 'Bruker SAINT, 2006'
_computing_molecular_graphics 'Ortep-3 for Windows (Farrugia, 1997)'
_computing_publication_material 'WinGX publication routines (Farrugia, 1999)'
_computing_structure_refinement 'SHELXL-97 (Sheldrick, 1997)'
_computing_structure_solution 'SIR97 (Altomare et al., 1999)'
_diffrn_ambient_temperature 100(2)
_diffrn_detector 'CCD plate'
_diffrn_measured_fraction_theta_full 0.99
_diffrn_measured_fraction_theta_max 0.99
_diffrn_measurement_device_type 'APEXII, Bruker-AXS'
_diffrn_measurement_method 'CCD rotation images, thin slices'
_diffrn_radiation_monochromator graphite
_diffrn_radiation_probe x-ray
_diffrn_radiation_type MoK\a
_diffrn_radiation_wavelength 0.71073
_diffrn_reflns_av_R_equivalents 0.0414
_diffrn_reflns_av_unetI/netI 0.0367
_diffrn_reflns_limit_h_max 10
_diffrn_reflns_limit_h_min -10
_diffrn_reflns_limit_k_max 11
_diffrn_reflns_limit_k_min -11
_diffrn_reflns_limit_l_max 19
_diffrn_reflns_limit_l_min -19
_diffrn_reflns_number 9592
_diffrn_reflns_theta_full 27.48
_diffrn_reflns_theta_max 27.48
_diffrn_reflns_theta_min 3.14
_exptl_absorpt_coefficient_mu 0.095
_exptl_absorpt_correction_T_max 0.992
_exptl_absorpt_correction_T_min 0.951
_exptl_absorpt_correction_type multi-scan
_exptl_absorpt_process_details
;
  [Sheldrick, G.M. (2002). SADABS Bruker AXS Inc., Madison, Wisconsin, USA]
;
_exptl_crystal_colour colourless
_exptl_crystal_density_diffrn 1.277
_exptl_crystal_density_method 'not measured'
_exptl_crystal_description prism
_exptl_crystal_F_000 416
_exptl_crystal_size_max 0.43
_exptl_crystal_size_mid 0.35
_exptl_crystal_size_min 0.08
_refine_diff_density_max 0.252
_refine_diff_density_min -0.228
_refine_diff_density_rms 0.039
_refine_ls_abs_structure_details 'Flack H D (1983), Acta Cryst. A39, 876-881'
_refine_ls_abs_structure_Flack 10(10)
_refine_ls_extinction_method none
_refine_ls_goodness_of_fit_ref 1.06
_refine_ls_hydrogen_treatment constr
_refine_ls_matrix_type full
_refine_ls_number_parameters 262
_refine_ls_number_reflns 2497
_refine_ls_number_restraints 1
_refine_ls_restrained_S_all 1.06
_refine_ls_R_factor_all 0.0387
_refine_ls_R_factor_gt 0.0359
_refine_ls_shift/su_max 0.003
_refine_ls_shift/su_mean 0
_refine_ls_structure_factor_coef Fsqd
_refine_ls_weighting_details 'calc w=1/[\s^2^(Fo^2^)+(0.0353P)^2^+0.2519P] where P=(Fo^2^+2Fc^2^)/3'
_refine_ls_weighting_scheme calc
_refine_ls_wR_factor_gt 0.0812
_refine_ls_wR_factor_ref 0.0826
_reflns_number_gt 2359
_reflns_number_total 2497
_reflns_threshold_expression >2sigma(I)
_cod_data_source_file jo8027104sup1.cif
_cod_data_source_block 5a
_cod_original_sg_symbol_H-M 'P 21'
_cod_database_code 4028934

loop_
_symmetry_equiv_pos_as_xyz
'x, y, z'
'-x, y+1/2, -z'

loop_
_atom_site_label
_atom_site_type_symbol
_atom_site_fract_x
_atom_site_fract_y
_atom_site_fract_z
_atom_site_U_iso_or_equiv
_atom_site_adp_type
_atom_site_occupancy
_atom_site_calc_flag
_atom_site_refinement_flags
C1 C 0.2003(3) -0.1188(2) 0.69066(13) 0.0162(4) Uani 1 d .
H1 H 0.2669 -0.2179 0.6979 0.019 Uiso 1 calc R
C2 C 0.3257(2) 0.0100(3) 0.81160(13) 0.0150(4) Uani 1 d .
H2 H 0.4191 -0.0692 0.8251 0.018 Uiso 1 calc R
C3 C 0.3576(3) 0.1070(3) 0.72947(13) 0.0159(4) Uani 1 d .
C4 C 0.0341(3) -0.1421(3) 0.62827(13) 0.0161(4) Uani 1 d .
C5 C -0.0886(3) -0.0247(3) 0.61524(14) 0.0202(5) Uani 1 d .
H5 H -0.066 0.0713 0.6451 0.024 Uiso 1 calc R
C6 C -0.2447(3) -0.0468(3) 0.55865(14) 0.0206(5) Uani 1 d .
H6 H -0.3286 0.0333 0.5502 0.025 Uiso 1 calc R
C7 C -0.2764(3) -0.1878(3) 0.51453(14) 0.0206(5) Uani 1 d .
C8 C -0.1523(3) -0.3049(3) 0.52659(15) 0.0238(5) Uani 1 d .
H8 H -0.1735 -0.4003 0.4959 0.029 Uiso 1 calc R
C9 C 0.0020(3) -0.2818(3) 0.58342(14) 0.0213(5) Uani 1 d .
H9 H 0.0862 -0.3617 0.5917 0.026 Uiso 1 calc R
C10 C 0.3087(3) 0.0946(2) 0.89511(13) 0.0148(4) Uani 1 d .
C11 C 0.1549(2) 0.1678(3) 0.90552(13) 0.0161(4) Uani 1 d .
H11 H 0.0573 0.1629 0.8601 0.019 Uiso 1 calc R
C12 C 0.1463(3) 0.2479(2) 0.98316(14) 0.0163(4) Uani 1 d .
C13 C 0.2911(3) 0.2526(3) 1.05107(14) 0.0164(4) Uani 1 d .
C14 C 0.4426(2) 0.1755(3) 1.04016(13) 0.0161(4) Uani 1 d .
C15 C 0.4528(3) 0.0975(3) 0.96205(13) 0.0153(4) Uani 1 d .
H15 H 0.5564 0.0469 0.9542 0.018 Uiso 1 calc R
C16 C -0.5604(3) -0.1067(3) 0.44940(17) 0.0313(6) Uani 1 d .
H16A H -0.6605 -0.1433 0.4079 0.047 Uiso 1 calc R
H16B H -0.5177 -0.0103 0.4274 0.047 Uiso 1 calc R
H16C H -0.5943 -0.0881 0.507 0.047 Uiso 1 calc R
C17 C -0.1401(3) 0.3343(3) 0.93148(15) 0.0260(5) Uani 1 d .
H17A H -0.2326 0.3937 0.9514 0.039 Uiso 1 calc R
H17B H -0.1806 0.2289 0.916 0.039 Uiso 1 calc R
H17C H -0.107 0.3845 0.8797 0.039 Uiso 1 calc R
C18 C 0.2131(3) 0.2598(4) 1.19301(16) 0.0332(6) Uani 1 d .
H18A H 0.2145 0.3278 1.2441 0.05 Uiso 1 calc R
H18B H 0.2801 0.1662 1.2111 0.05 Uiso 1 calc R
H18C H 0.0939 0.2311 1.1693 0.05 Uiso 1 calc R
C19 C 0.7194(3) 0.0847(3) 1.10928(15) 0.0233(5) Uani 1 d .
H19A H 0.8039 0.1006 1.163 0.035 Uiso 1 calc R
H19B H 0.7723 0.1096 1.0576 0.035 Uiso 1 calc R
H19C H 0.6818 -0.0236 1.1061 0.035 Uiso 1 calc R
C20 C 0.2541(3) 0.2523(3) 0.71682(13) 0.0194(4) Uani 1 d .
C21 C 0.5430(3) 0.1471(3) 0.73496(13) 0.0186(4) Uani 1 d .
N1 N 0.1713(3) 0.3622(3) 0.70576(14) 0.0316(5) Uani 1 d .
N2 N 0.6863(2) 0.1789(3) 0.74282(13) 0.0269(4) Uani 1 d .
O1 O 0.30526(18) 0.00425(18) 0.65831(9) 0.0175(3) Uani 1 d .
O2 O 0.17009(18) -0.06577(18) 0.77364(9) 0.0169(3) Uani 1 d .
O3 O -0.42663(19) -0.2221(2) 0.45812(11) 0.0263(4) Uani 1 d .
O4 O 0.0067(2) 0.3279(2) 1.00102(11) 0.0227(3) Uani 1 d .
O5 O 0.28771(18) 0.33957(19) 1.12627(10) 0.0212(3) Uani 1 d .
O6 O 0.57346(18) 0.18368(19) 1.11108(9) 0.0204(3) Uani 1 d .

loop_
_atom_site_aniso_label
_atom_site_aniso_U_11
_atom_site_aniso_U_22
_atom_site_aniso_U_33
_atom_site_aniso_U_23
_atom_site_aniso_U_13
_atom_site_aniso_U_12
C1 0.0192(10) 0.0149(10) 0.0150(10) -0.0004(8) 0.0042(8) -0.0003(8)
C2 0.0151(9) 0.0157(10) 0.0133(9) 0.0007(8) 0.0001(7) 0.0001(8)
C3 0.0175(10) 0.0177(11) 0.0122(9) -0.0001(8) 0.0020(7) -0.0004(8)
C4 0.0187(10) 0.0181(10) 0.0118(9) 0.0004(9) 0.0032(7) -0.0007(9)
C5 0.0251(11) 0.0181(11) 0.0169(10) -0.0027(9) 0.0023(8) -0.0018(9)
C6 0.0215(10) 0.0210(11) 0.0185(10) 0.0007(9) 0.0011(8) 0.0034(9)
C7 0.0186(10) 0.0266(12) 0.0164(10) -0.0038(9) 0.0023(8) -0.0023(9)
C8 0.0247(11) 0.0212(11) 0.0251(11) -0.0089(10) 0.0026(9) -0.0013(9)
C9 0.0214(10) 0.0205(12) 0.0219(11) -0.0019(9) 0.0034(8) 0.0026(9)
C10 0.0183(10) 0.0129(10) 0.0132(9) 0.0009(8) 0.0030(7) -0.0021(8)
C11 0.0154(9) 0.0164(10) 0.0159(9) 0.0011(9) 0.0007(7) -0.0008(8)
C12 0.0155(9) 0.0153(10) 0.0186(10) 0.0001(9) 0.0041(7) -0.0007(8)
C13 0.0187(10) 0.0151(10) 0.0159(9) -0.0036(9) 0.0040(7) -0.0037(8)
C14 0.0171(9) 0.0141(10) 0.0163(9) 0.0014(9) 0.0003(7) -0.0026(8)
C15 0.0147(9) 0.0146(10) 0.0168(9) 0.0010(8) 0.0034(7) -0.0006(8)
C16 0.0197(11) 0.0414(16) 0.0305(13) -0.0120(12) -0.0024(9) 0.0067(10)
C17 0.0180(10) 0.0326(13) 0.0260(11) -0.0036(11) -0.0004(8) 0.0069(10)
C18 0.0367(13) 0.0431(15) 0.0221(12) -0.0116(12) 0.0118(10) -0.0109(12)
C19 0.0206(10) 0.0264(12) 0.0203(11) -0.0028(10) -0.0044(8) 0.0078(9)
C20 0.0256(11) 0.0180(11) 0.0143(10) 0.0010(9) 0.0020(8) 0.0002(9)
C21 0.0229(11) 0.0201(11) 0.0125(9) 0.0011(8) 0.0022(8) -0.0010(9)
N1 0.0437(12) 0.0261(11) 0.0240(10) 0.0033(9) 0.0029(9) 0.0088(10)
N2 0.0237(10) 0.0348(12) 0.0219(9) -0.0022(9) 0.0031(7) -0.0060(9)
O1 0.0186(7) 0.0202(8) 0.0138(7) -0.0018(6) 0.0026(5) -0.0038(6)
O2 0.0178(7) 0.0195(7) 0.0131(7) -0.0026(6) 0.0019(5) -0.0031(6)
O3 0.0174(7) 0.0324(9) 0.0268(8) -0.0112(8) -0.0030(6) 0.0027(7)
O4 0.0153(6) 0.0288(9) 0.0232(7) -0.0077(7) 0.0011(5) 0.0042(6)
O5 0.0211(7) 0.0235(8) 0.0194(7) -0.0084(7) 0.0046(6) -0.0024(7)
O6 0.0168(7) 0.0231(8) 0.0197(7) -0.0075(7) -0.0020(6) 0.0010(6)

loop_
_atom_type_symbol
_atom_type_description
_atom_type_scat_dispersion_real
_atom_type_scat_dispersion_imag
_atom_type_scat_source
C C 0.0033 0 'International Tables Vol C Tables 4.2.6.8 and 6.1.1.4'
H H 0 0 'International Tables Vol C Tables 4.2.6.8 and 6.1.1.4'
N N 0.0061 0 'International Tables Vol C Tables 4.2.6.8 and 6.1.1.4'
O O 0.0106 0 'International Tables Vol C Tables 4.2.6.8 and 6.1.1.4'

loop_
_geom_angle_atom_site_label_1
_geom_angle_atom_site_label_2
_geom_angle_atom_site_label_3
_geom_angle
O2 C1 O1 104.92(15)
O2 C1 C4 111.23(17)
O1 C1 C4 110.88(16)
O2 C1 H1 109.9
O1 C1 H1 109.9
C4 C1 H1 109.9
O2 C2 C10 112.42(16)
O2 C2 C3 99.00(15)
C10 C2 C3 118.49(18)
O2 C2 H2 108.8
C10 C2 H2 108.8
C3 C2 H2 108.8
O1 C3 C21 110.28(17)
O1 C3 C20 110.10(16)
C21 C3 C20 108.72(18)
O1 C3 C2 102.84(16)
C21 C3 C2 111.37(16)
C20 C3 C2 113.41(17)
C5 C4 C9 119.73(18)
C5 C4 C1 120.25(19)
C9 C4 C1 120.01(19)
C4 C5 C6 120.5(2)
C4 C5 H5 119.7
C6 C5 H5 119.7
C5 C6 C7 119.4(2)
C5 C6 H6 120.3
C7 C6 H6 120.3
O3 C7 C6 124.0(2)
O3 C7 C8 115.8(2)
C6 C7 C8 120.17(19)
C9 C8 C7 119.9(2)
C9 C8 H8 120
C7 C8 H8 120
C8 C9 C4 120.3(2)
C8 C9 H9 119.9
C4 C9 H9 119.9
C11 C10 C15 121.22(19)
C11 C10 C2 121.28(17)
C15 C10 C2 117.50(18)
C12 C11 C10 119.31(17)
C12 C11 H11 120.3
C10 C11 H11 120.3
O4 C12 C11 125.47(18)
O4 C12 C13 114.46(18)
C11 C12 C13 120.06(18)
O5 C13 C14 119.58(17)
O5 C13 C12 120.61(19)
C14 C13 C12 119.72(18)
O6 C14 C15 124.68(18)
O6 C14 C13 114.93(17)
C15 C14 C13 120.39(17)
C14 C15 C10 119.27(19)
C14 C15 H15 120.4
C10 C15 H15 120.4
O3 C16 H16A 109.5
O3 C16 H16B 109.5
H16A C16 H16B 109.5
O3 C16 H16C 109.5
H16A C16 H16C 109.5
H16B C16 H16C 109.5
O4 C17 H17A 109.5
O4 C17 H17B 109.5
H17A C17 H17B 109.5
O4 C17 H17C 109.5
H17A C17 H17C 109.5
H17B C17 H17C 109.5
O5 C18 H18A 109.5
O5 C18 H18B 109.5
H18A C18 H18B 109.5
O5 C18 H18C 109.5
H18A C18 H18C 109.5
H18B C18 H18C 109.5
O6 C19 H19A 109.5
O6 C19 H19B 109.5
H19A C19 H19B 109.5
O6 C19 H19C 109.5
H19A C19 H19C 109.5
H19B C19 H19C 109.5
N1 C20 C3 178.4(2)
N2 C21 C3 177.2(2)
C3 O1 C1 107.28(15)
C1 O2 C2 104.92(15)
C7 O3 C16 116.61(18)
C12 O4 C17 116.33(17)
C13 O5 C18 113.78(18)
C14 O6 C19 116.81(16)

loop_
_geom_bond_atom_site_label_1
_geom_bond_atom_site_label_2
_geom_bond_distance
C1 O2 1.413(2)
C1 O1 1.481(3)
C1 C4 1.502(3)
C1 H1 1
C2 O2 1.425(2)
C2 C10 1.503(3)
C2 C3 1.570(3)
C2 H2 1
C3 O1 1.417(2)
C3 C21 1.488(3)
C3 C20 1.491(3)
C4 C5 1.392(3)
C4 C9 1.392(3)
C5 C6 1.395(3)
C5 H5 0.95
C6 C7 1.396(3)
C6 H6 0.95
C7 O3 1.377(2)
C7 C8 1.397(3)
C8 C9 1.388(3)
C8 H8 0.95
C9 H9 0.95
C10 C11 1.397(3)
C10 C15 1.400(3)
C11 C12 1.392(3)
C11 H11 0.95
C12 O4 1.363(3)
C12 C13 1.413(3)
C13 O5 1.383(3)
C13 C14 1.400(3)
C14 O6 1.372(2)
C14 C15 1.391(3)
C15 H15 0.95
C16 O3 1.439(3)
C16 H16A 0.98
C16 H16B 0.98
C16 H16C 0.98
C17 O4 1.439(3)
C17 H17A 0.98
C17 H17B 0.98
C17 H17C 0.98
C18 O5 1.440(3)
C18 H18A 0.98
C18 H18B 0.98
C18 H18C 0.98
C19 O6 1.435(3)
C19 H19A 0.98
C19 H19B 0.98
C19 H19C 0.98
C20 N1 1.148(3)
C21 N2 1.147(3)

loop_
_geom_torsion_atom_site_label_1
_geom_torsion_atom_site_label_2
_geom_torsion_atom_site_label_3
_geom_torsion_atom_site_label_4
_geom_torsion
O2 C2 C3 O1 -37.94(18)
C10 C2 C3 O1 -159.63(16)
O2 C2 C3 C21 -156.05(17)
C10 C2 C3 C21 82.3(2)
O2 C2 C3 C20 80.93(19)
C10 C2 C3 C20 -40.8(2)
O2 C1 C4 C5 51.2(3)
O1 C1 C4 C5 -65.2(2)
O2 C1 C4 C9 -128.6(2)
O1 C1 C4 C9 115.0(2)
C9 C4 C5 C6 1.0(3)
C1 C4 C5 C6 -178.8(2)
C4 C5 C6 C7 -0.5(3)
C5 C6 C7 O3 179.2(2)
C5 C6 C7 C8 -0.5(3)
O3 C7 C8 C9 -178.9(2)
C6 C7 C8 C9 0.8(3)
C7 C8 C9 C4 -0.2(3)
C5 C4 C9 C8 -0.7(3)
C1 C4 C9 C8 179.1(2)
O2 C2 C10 C11 -35.4(3)
C3 C2 C10 C11 79.3(2)
O2 C2 C10 C15 144.75(19)
C3 C2 C10 C15 -100.6(2)
C15 C10 C11 C12 1.4(3)
C2 C10 C11 C12 -178.4(2)
C10 C11 C12 O4 178.1(2)
C10 C11 C12 C13 -1.0(3)
O4 C12 C13 O5 -3.1(3)
C11 C12 C13 O5 176.1(2)
O4 C12 C13 C14 -179.66(19)
C11 C12 C13 C14 -0.5(3)
O5 C13 C14 O6 5.3(3)
C12 C13 C14 O6 -178.16(19)
O5 C13 C14 C15 -175.0(2)
C12 C13 C14 C15 1.6(3)
O6 C14 C15 C10 178.5(2)
C13 C14 C15 C10 -1.2(3)
C11 C10 C15 C14 -0.3(3)
C2 C10 C15 C14 179.59(19)
C21 C3 O1 C1 135.67(17)
C20 C3 O1 C1 -104.35(19)
C2 C3 O1 C1 16.80(19)
O2 C1 O1 C3 10.6(2)
C4 C1 O1 C3 130.82(17)
O1 C1 O2 C2 -36.88(19)
C4 C1 O2 C2 -156.83(17)
C10 C2 O2 C1 171.63(17)
C3 C2 O2 C1 45.63(18)
C6 C7 O3 C16 -3.7(3)
C8 C7 O3 C16 176.0(2)
C11 C12 O4 C17 -2.9(3)
C13 C12 O4 C17 176.3(2)
C14 C13 O5 C18 -98.2(2)
C12 C13 O5 C18 85.2(3)
C15 C14 O6 C19 -10.4(3)
C13 C14 O6 C19 169.39(19)
